data_7201949
loop_
_publ_author_name
'Qi, Yan'
'Che, Yun-Xia'
'Batten, Stuart R.'
'Zheng, Ji-Min'

_publ_section_title
;
 Unprecedented trinodal 4-connected metal--organic frameworks (MOFs)
 with 2-fold interpenetration
;
_journal_issue 8
_journal_name_full CrystEngComm
_journal_page_first 1027
_journal_paper_doi 10.1039/b800709h
_journal_volume 10
_journal_year 2008
_chemical_formula_sum 'C44 H44 Co2 N16 S4'
_chemical_formula_weight 1043.05
_chemical_name_systematic
;
?
;
_space_group_IT_number 15
_symmetry_cell_setting monoclinic
_symmetry_space_group_name_Hall '-C 2yc'
_symmetry_space_group_name_H-M 'C 1 2/c 1'
_atom_sites_solution_hydrogens geom
_atom_sites_solution_primary direct
_atom_sites_solution_secondary difmap
_audit_creation_method SHELXL-97
_cell_angle_alpha 90.00
_cell_angle_beta 108.75(3)
_cell_angle_gamma 90.00
_cell_formula_units_Z 8
_cell_length_a 37.034(7)
_cell_length_b 11.725(2)
_cell_length_c 23.127(5)
_cell_measurement_reflns_used 26106
_cell_measurement_temperature 293(2)
_cell_measurement_theta_max 27.50
_cell_measurement_theta_min 3.18
_cell_volume 9509(4)
_computing_cell_refinement 'RAXIS-RAPID Auto'
_computing_data_collection 'RAXIS-RAPID Auto'
_computing_data_reduction 'RAXIS-RAPID Auto'
_computing_molecular_graphics 'Bruker SHELXTL'
_computing_publication_material 'Bruker SHELXTL'
_computing_structure_refinement 'SHELXL-97 (Sheldrick, 1997)'
_computing_structure_solution 'SHELXS-97 (Sheldrick, 1990)'
_diffrn_ambient_temperature 293(2)
_diffrn_measured_fraction_theta_full 0.987
_diffrn_measured_fraction_theta_max 0.987
_diffrn_measurement_device_type 'rigaku r-axis rapid IP area detector'
_diffrn_measurement_method oscillation
_diffrn_radiation_monochromator graphite
_diffrn_radiation_source 'rotating anode'
_diffrn_radiation_type MoK\a
_diffrn_radiation_wavelength 0.71073
_diffrn_reflns_av_R_equivalents 0.0672
_diffrn_reflns_av_sigmaI/netI 0.0596
_diffrn_reflns_limit_h_max 48
_diffrn_reflns_limit_h_min -45
_diffrn_reflns_limit_k_max 15
_diffrn_reflns_limit_k_min -15
_diffrn_reflns_limit_l_max 30
_diffrn_reflns_limit_l_min -29
_diffrn_reflns_number 43544
_diffrn_reflns_theta_full 27.48
_diffrn_reflns_theta_max 27.48
_diffrn_reflns_theta_min 3.18
_exptl_absorpt_coefficient_mu 0.925
_exptl_absorpt_correction_T_max 0.9107
_exptl_absorpt_correction_T_min 0.8051
_exptl_absorpt_correction_type multi-scan
_exptl_crystal_colour Purple
_exptl_crystal_density_diffrn 1.457
_exptl_crystal_density_method 'not measured'
_exptl_crystal_description Block
_exptl_crystal_F_000 4304
_exptl_crystal_size_max 0.25
_exptl_crystal_size_mid 0.13
_exptl_crystal_size_min 0.10
_refine_diff_density_max 0.642
_refine_diff_density_min -0.439
_refine_diff_density_rms 0.065
_refine_ls_extinction_method none
_refine_ls_goodness_of_fit_ref 1.008
_refine_ls_hydrogen_treatment constr
_refine_ls_matrix_type full
_refine_ls_number_parameters 636
_refine_ls_number_reflns 10771
_refine_ls_number_restraints 24
_refine_ls_restrained_S_all 1.008
_refine_ls_R_factor_all 0.0939
_refine_ls_R_factor_gt 0.0470
_refine_ls_shift/su_max 0.155
_refine_ls_shift/su_mean 0.006
_refine_ls_structure_factor_coef Fsqd
_refine_ls_weighting_details 'calc w=1/[\s^2^(Fo^2^)+(0.0488P)^2^+5.3395P] where P=(Fo^2^+2Fc^2^)/3'
_refine_ls_weighting_scheme calc
_refine_ls_wR_factor_gt 0.1003
_refine_ls_wR_factor_ref 0.1175
_reflns_number_gt 6680
_reflns_number_total 10771
_reflns_threshold_expression >2sigma(I)
_cod_data_source_file b800709h.txt
_cod_data_source_block d:\crystal\2005485-2\shelxl
_cod_depositor_comments
;
The following automatic conversions were performed:
'_symmetry_cell_setting' value 'Monoclinic' changed to 'monoclinic'
according to '/home/saulius/struct/CIF-dictionaries/cif_core.dic'
dictionary named 'cif_core.dic' version 2.4.1 from
2010-06-29.

'_exptl_absorpt_correction_type' value 'Multi-Scan' changed
to 'multi-scan' according to
'/home/saulius/struct/CIF-dictionaries/cif_core.dic' dictionary named
'cif_core.dic' version 2.4.1 from
2010-06-29.

'_refine_ls_hydrogen_treatment' value 'CONSTR' changed to
'constr' according to '/home/saulius/struct/CIF-dictionaries/cif_core.dic'
dictionary named 'cif_core.dic' version 2.4.1 from 2010-06-29.

Automatic conversion script
Id: cif_fix_enum 1527 2010-12-29 10:47:43Z saulius 
;
_cod_original_cell_volume 9509(3)
_cod_original_sg_symbol_H-M C2/c
_cod_database_code 7201949

loop_
_symmetry_equiv_pos_as_xyz
'x, y, z'
'-x, y, -z+1/2'
'x+1/2, y+1/2, z'
'-x+1/2, y+1/2, -z+1/2'
'-x, -y, -z'
'x, -y, z-1/2'
'-x+1/2, -y+1/2, -z'
'x+1/2, -y+1/2, z-1/2'

loop_
_atom_site_label
_atom_site_type_symbol
_atom_site_fract_x
_atom_site_fract_y
_atom_site_fract_z
_atom_site_U_iso_or_equiv
_atom_site_adp_type
_atom_site_occupancy
_atom_site_symmetry_multiplicity
_atom_site_calc_flag
_atom_site_refinement_flags
_atom_site_disorder_assembly
_atom_site_disorder_group
C1 C -0.07221(8) 0.4992(3) 0.37646(12) 0.0324(6) Uani 1 1 d . . .
C2 C 0.31813(9) 0.8172(3) 0.41350(13) 0.0365(7) Uani 1 1 d . . .
C3 C 0.17894(9) 1.1812(3) 0.34047(13) 0.0350(7) Uani 1 1 d . . .
C4 C 0.42967(8) 1.5182(3) 0.80313(11) 0.0302(6) Uani 1 1 d . . .
C5 C -0.02906(10) 0.2419(3) 0.45761(14) 0.0462(9) Uani 1 1 d . . .
H5 H -0.0476 0.2799 0.4267 0.055 Uiso 1 1 calc R . .
C6 C -0.02858(10) 0.1242(3) 0.45540(14) 0.0473(9) Uani 1 1 d . . .
H6 H -0.0468 0.0856 0.4243 0.057 Uiso 1 1 calc R . .
C7 C -0.00087(9) 0.0633(3) 0.49980(13) 0.0309(6) Uani 1 1 d . . .
C8 C 0.02445(8) 0.1283(3) 0.54502(13) 0.0342(7) Uani 1 1 d . . .
H8 H 0.0435 0.0925 0.5761 0.041 Uiso 1 1 calc R . .
C9 C 0.02151(8) 0.2457(3) 0.54420(13) 0.0331(7) Uani 1 1 d . . .
H9 H 0.0388 0.2863 0.5756 0.040 Uiso 1 1 calc R . .
C10 C 0.07476(9) 0.5306(3) 0.46702(13) 0.0396(8) Uani 1 1 d . . .
H10 H 0.0837 0.5869 0.4965 0.048 Uiso 1 1 calc R . .
C11 C 0.03965(9) 0.4041(3) 0.40903(13) 0.0435(8) Uani 1 1 d . . .
H11 H 0.0193 0.3556 0.3908 0.052 Uiso 1 1 calc R . .
C12 C 0.07208(10) 0.4106(3) 0.39428(13) 0.0477(9) Uani 1 1 d . . .
H12 H 0.0780 0.3683 0.3645 0.057 Uiso 1 1 calc R . .
C13 C 0.13227(9) 0.5281(4) 0.43235(15) 0.0539(11) Uani 1 1 d . . .
H13A H 0.1434 0.4700 0.4135 0.065 Uiso 1 1 calc R A 1
H13B H 0.1485 0.5367 0.4744 0.065 Uiso 1 1 calc R A 1
C14 C 0.1307(3) 0.6467(12) 0.3969(5) 0.075(4) Uani 0.450(9) 1 d PU B 1
H14A H 0.1211 0.7049 0.4179 0.090 Uiso 0.450(9) 1 calc PR B 1
H14B H 0.1566 0.6678 0.3999 0.090 Uiso 0.450(9) 1 calc PR B 1
C15 C 0.1085(3) 0.6483(12) 0.3350(5) 0.062(3) Uani 0.450(9) 1 d PU B 1
H15A H 0.0821 0.6391 0.3328 0.074 Uiso 0.450(9) 1 calc PR B 1
H15B H 0.1153 0.5818 0.3158 0.074 Uiso 0.450(9) 1 calc PR B 1
C16 C 0.11075(8) 0.7470(3) 0.29871(15) 0.0420(8) Uani 1 1 d . . .
H16A H 0.0980 0.8108 0.3105 0.050 Uiso 1 1 calc R B 1
H16B H 0.0975 0.7306 0.2560 0.050 Uiso 1 1 calc R B 1
C17 C 0.16922(8) 0.8704(3) 0.33526(13) 0.0359(7) Uani 1 1 d . . .
H17 H 0.1581 0.9283 0.3513 0.043 Uiso 1 1 calc R B .
C18 C 0.20916(9) 0.7709(3) 0.30892(13) 0.0382(7) Uani 1 1 d . . .
H18 H 0.2317 0.7460 0.3037 0.046 Uiso 1 1 calc R B .
C19 C 0.17565(9) 0.7162(3) 0.28862(14) 0.0420(8) Uani 1 1 d . B .
H19 H 0.1708 0.6482 0.2667 0.050 Uiso 1 1 calc R . .
C20 C 0.27753(8) 0.9532(3) 0.25569(12) 0.0322(7) Uani 1 1 d . . .
H20 H 0.2980 0.9228 0.2866 0.039 Uiso 1 1 calc R . .
C21 C 0.27884(8) 0.9519(3) 0.19623(11) 0.0320(7) Uani 1 1 d . . .
H21 H 0.2995 0.9194 0.1878 0.038 Uiso 1 1 calc R . .
C22 C 0.24902(8) 0.9997(3) 0.14957(10) 0.0286(6) Uani 1 1 d . . .
C23 C 0.21918(9) 1.0463(3) 0.16498(12) 0.0335(7) Uani 1 1 d . . .
H23 H 0.1990 1.0808 0.1353 0.040 Uiso 1 1 calc R . .
C24 C 0.21941(8) 1.0415(3) 0.22508(11) 0.0329(7) Uani 1 1 d . . .
H24 H 0.1986 1.0713 0.2343 0.040 Uiso 1 1 calc R . .
C25 C 0.24938(8) 1.0007(3) 0.08534(11) 0.0297(6) Uani 1 1 d . . .
C26 C 0.23804(9) 1.0964(3) 0.04895(12) 0.0384(8) Uani 1 1 d . . .
H26 H 0.2303 1.1620 0.0643 0.046 Uiso 1 1 calc R . .
C27 C 0.23841(9) 1.0929(3) -0.01105(12) 0.0360(7) Uani 1 1 d . . .
H27 H 0.2310 1.1580 -0.0349 0.043 Uiso 1 1 calc R . .
C28 C 0.25968(9) 0.9103(3) -0.00073(12) 0.0377(8) Uani 1 1 d . . .
H28 H 0.2670 0.8456 -0.0174 0.045 Uiso 1 1 calc R . .
C29 C 0.26071(9) 0.9063(3) 0.05974(12) 0.0391(8) Uani 1 1 d . . .
H29 H 0.2690 0.8408 0.0828 0.047 Uiso 1 1 calc R . .
C30 C 0.32607(9) 1.1216(3) 0.41588(13) 0.0365(7) Uani 1 1 d . . .
H30 H 0.3368 1.0648 0.4442 0.044 Uiso 1 1 calc R . .
C31 C 0.28648(9) 1.2188(3) 0.34660(13) 0.0381(7) Uani 1 1 d . . .
H31 H 0.2641 1.2427 0.3173 0.046 Uiso 1 1 calc R . .
C32 C 0.31991(9) 1.2740(3) 0.36125(14) 0.0432(8) Uani 1 1 d . . .
H32 H 0.3249 1.3417 0.3443 0.052 Uiso 1 1 calc R . .
C33 C 0.38431(8) 1.2428(3) 0.44073(15) 0.0443(8) Uani 1 1 d . . .
H33A H 0.3941 1.2950 0.4169 0.053 Uiso 1 1 calc R B 1
H33B H 0.4002 1.1752 0.4489 0.053 Uiso 1 1 calc R B 1
C34 C 0.3861(2) 1.3007(7) 0.5025(4) 0.0306(19) Uani 0.450(9) 1 d PU B 1
H34A H 0.4124 1.3169 0.5260 0.037 Uiso 0.450(9) 1 calc PR B 1
H34B H 0.3758 1.2491 0.5262 0.037 Uiso 0.450(9) 1 calc PR B 1
C35 C 0.3623(2) 1.4151(6) 0.4903(3) 0.0272(18) Uani 0.450(9) 1 d PU B 1
H35A H 0.3734 1.4691 0.4689 0.033 Uiso 0.450(9) 1 calc PR B 1
H35B H 0.3363 1.4002 0.4652 0.033 Uiso 0.450(9) 1 calc PR B 1
C36 C 0.36318(9) 1.4636(4) 0.55123(14) 0.0505(10) Uani 1 1 d . . .
H36A H 0.3458 1.5279 0.5445 0.061 Uiso 1 1 calc R B 1
H36B H 0.3544 1.4060 0.5737 0.061 Uiso 1 1 calc R B 1
C37 C 0.42160(8) 1.4699(3) 0.64480(12) 0.0362(7) Uani 1 1 d . . .
H37 H 0.4128 1.4201 0.6686 0.043 Uiso 1 1 calc R B .
C38 C 0.45670(9) 1.5830(3) 0.61456(13) 0.0448(9) Uani 1 1 d . . .
H38 H 0.4773 1.6271 0.6135 0.054 Uiso 1 1 calc R B .
C39 C 0.42358(10) 1.5731(4) 0.56840(14) 0.0506(9) Uani 1 1 d . B .
H39 H 0.4173 1.6090 0.5306 0.061 Uiso 1 1 calc R . .
C40 C 0.52729(9) 1.2624(3) 0.73704(13) 0.0354(7) Uani 1 1 d . . .
H40 H 0.5465 1.3019 0.7278 0.042 Uiso 1 1 calc R . .
C41 C 0.52832(8) 1.1454(3) 0.73675(12) 0.0324(7) Uani 1 1 d . . .
H41 H 0.5480 1.1078 0.7277 0.039 Uiso 1 1 calc R . .
C42 C 0.5000 1.0828(4) 0.7500 0.0293(9) Uani 1 2 d S . .
C43 C 0.5000 0.9562(4) 0.7500 0.0292(9) Uani 1 2 d S . .
C44 C 0.51533(8) 0.8930(3) 0.71245(12) 0.0332(7) Uani 1 1 d . . .
H44 H 0.5258 0.9302 0.6860 0.040 Uiso 1 1 calc R . .
C45 C 0.51508(8) 0.7758(3) 0.71437(12) 0.0331(7) Uani 1 1 d . . .
H45 H 0.5261 0.7363 0.6894 0.040 Uiso 1 1 calc R . .
C14' C 0.13084(18) 0.5739(6) 0.3694(3) 0.0336(16) Uani 0.550(9) 1 d PU B 2
H14C H 0.1183 0.5193 0.3379 0.040 Uiso 0.550(9) 1 calc PR B 2
H14D H 0.1565 0.5868 0.3683 0.040 Uiso 0.550(9) 1 calc PR B 2
C15' C 0.1082(2) 0.6878(7) 0.3587(3) 0.0326(17) Uani 0.550(9) 1 d PU B 2
H15C H 0.1187 0.7381 0.3933 0.039 Uiso 0.550(9) 1 calc PR B 2
H15D H 0.0818 0.6730 0.3547 0.039 Uiso 0.550(9) 1 calc PR B 2
C34' C 0.3858(2) 1.3479(10) 0.4772(5) 0.066(3) Uani 0.550(9) 1 d PU B 2
H34C H 0.4122 1.3624 0.5009 0.079 Uiso 0.550(9) 1 calc PR B 2
H34D H 0.3772 1.4113 0.4492 0.079 Uiso 0.550(9) 1 calc PR B 2
C35' C 0.3645(2) 1.3466(10) 0.5165(4) 0.071(3) Uani 0.550(9) 1 d PU B 2
H35C H 0.3747 1.2877 0.5468 0.085 Uiso 0.550(9) 1 calc PR B 2
H35D H 0.3386 1.3252 0.4934 0.085 Uiso 0.550(9) 1 calc PR B 2
Co1 Co 0.0000 0.5000 0.5000 0.02689(13) Uani 1 2 d S . .
Co2 Co 0.247785(10) 0.99586(3) 0.366684(14) 0.02511(10) Uani 1 1 d . . .
Co3 Co 0.5000 1.51502(5) 0.7500 0.02586(13) Uani 1 2 d S . .
N1 N -0.04422(7) 0.4983(2) 0.41693(10) 0.0357(6) Uani 1 1 d . . .
N2 N 0.29103(7) 0.8693(2) 0.39334(10) 0.0344(6) Uani 1 1 d . B .
N3 N 0.20499(7) 1.1232(2) 0.34904(10) 0.0349(6) Uani 1 1 d . B .
N4 N 0.45792(7) 1.5199(2) 0.79197(10) 0.0331(6) Uani 1 1 d . B .
N5 N -0.00468(7) 0.3048(2) 0.50110(10) 0.0321(6) Uani 1 1 d . . .
N6 N 0.04134(7) 0.4800(2) 0.45505(10) 0.0342(6) Uani 1 1 d . . .
N7 N 0.09429(7) 0.4909(3) 0.43144(10) 0.0411(7) Uani 1 1 d . B .
N8 N 0.15032(7) 0.7790(2) 0.30618(10) 0.0325(6) Uani 1 1 d . B .
N9 N 0.20527(6) 0.8688(2) 0.33845(9) 0.0292(5) Uani 1 1 d . B .
N10 N 0.24806(6) 0.9962(2) 0.27040(9) 0.0282(5) Uani 1 1 d . B .
N11 N 0.24875(7) 1.0020(2) -0.03632(9) 0.0311(5) Uani 1 1 d . . .
N12 N 0.29011(6) 1.1226(2) 0.38095(9) 0.0297(5) Uani 1 1 d . B .
N13 N 0.34516(7) 1.2112(2) 0.40586(10) 0.0335(6) Uani 1 1 d . B .
N14 N 0.40123(7) 1.5009(2) 0.58762(10) 0.0370(6) Uani 1 1 d . B .
N15 N 0.45546(7) 1.5186(2) 0.66307(10) 0.0328(6) Uani 1 1 d . B .
N16 N 0.5000 1.3234(3) 0.7500 0.0319(8) Uani 1 2 d S . .
N17 N 0.5000 0.7149(3) 0.7500 0.0281(7) Uani 1 2 d S . .
S1 S -0.11101(3) 0.50020(13) 0.31886(5) 0.0860(4) Uani 1 1 d . . .
S2 S 0.35650(3) 0.74036(11) 0.44209(6) 0.0872(4) Uani 1 1 d . . .
S3 S 0.14233(3) 1.26620(11) 0.32801(7) 0.0770(4) Uani 1 1 d . . .
S4 S 0.39066(3) 1.51603(12) 0.82056(5) 0.0694(3) Uani 1 1 d . . .

loop_
_atom_site_aniso_label
_atom_site_aniso_U_11
_atom_site_aniso_U_22
_atom_site_aniso_U_33
_atom_site_aniso_U_23
_atom_site_aniso_U_13
_atom_site_aniso_U_12
C1 0.0404(16) 0.0249(17) 0.0348(14) 0.0028(12) 0.0160(13) 0.0039(14)
C2 0.0410(18) 0.0276(19) 0.0373(16) 0.0010(13) 0.0076(13) -0.0070(14)
C3 0.0394(17) 0.0288(19) 0.0428(16) -0.0024(13) 0.0218(14) -0.0071(14)
C4 0.0335(15) 0.0259(18) 0.0291(13) -0.0004(11) 0.0070(11) 0.0028(12)
C5 0.055(2) 0.028(2) 0.0438(18) 0.0024(14) -0.0019(15) 0.0007(16)
C6 0.058(2) 0.026(2) 0.0425(18) -0.0024(14) -0.0046(16) -0.0030(16)
C7 0.0404(16) 0.0217(17) 0.0334(13) 0.0003(12) 0.0160(12) -0.0016(14)
C8 0.0343(15) 0.0266(19) 0.0380(15) 0.0046(12) 0.0066(13) -0.0007(13)
C9 0.0331(15) 0.0237(18) 0.0407(15) -0.0021(12) 0.0094(12) -0.0038(13)
C10 0.0409(17) 0.041(2) 0.0411(16) -0.0034(13) 0.0187(14) -0.0051(15)
C11 0.0423(18) 0.049(2) 0.0377(16) -0.0111(14) 0.0110(14) -0.0028(16)
C12 0.051(2) 0.062(3) 0.0346(16) -0.0068(15) 0.0201(15) 0.0061(18)
C13 0.0361(18) 0.083(3) 0.0469(18) 0.0218(18) 0.0190(15) 0.0041(18)
C14 0.047(5) 0.105(12) 0.079(7) 0.024(7) 0.029(5) -0.022(6)
C15 0.045(5) 0.082(10) 0.057(7) 0.003(6) 0.013(5) -0.029(6)
C16 0.0257(15) 0.042(2) 0.0544(19) 0.0069(16) 0.0079(13) -0.0035(14)
C17 0.0346(16) 0.035(2) 0.0416(16) -0.0078(13) 0.0172(13) -0.0024(14)
C18 0.0363(16) 0.035(2) 0.0501(17) -0.0095(14) 0.0226(14) -0.0003(14)
C19 0.0485(19) 0.031(2) 0.0494(18) -0.0135(14) 0.0194(15) -0.0041(15)
C20 0.0320(15) 0.041(2) 0.0255(13) 0.0021(12) 0.0114(12) 0.0005(13)
C21 0.0390(16) 0.0322(19) 0.0291(14) -0.0014(11) 0.0171(12) 0.0038(13)
C22 0.0440(16) 0.0236(16) 0.0199(11) 0.0008(11) 0.0128(11) -0.0028(13)
C23 0.0387(16) 0.037(2) 0.0251(13) -0.0008(11) 0.0108(12) 0.0015(14)
C24 0.0361(16) 0.039(2) 0.0257(13) -0.0009(11) 0.0129(12) 0.0008(13)
C25 0.0405(15) 0.0290(17) 0.0221(11) 0.0004(12) 0.0139(11) -0.0011(14)
C26 0.061(2) 0.034(2) 0.0255(14) -0.0016(12) 0.0216(14) 0.0061(16)
C27 0.0554(19) 0.0297(19) 0.0268(14) 0.0045(11) 0.0187(13) 0.0036(15)
C28 0.061(2) 0.0292(19) 0.0295(14) -0.0007(12) 0.0237(14) 0.0056(15)
C29 0.063(2) 0.031(2) 0.0280(14) 0.0030(12) 0.0207(14) 0.0091(16)
C30 0.0387(16) 0.034(2) 0.0336(15) 0.0051(13) 0.0071(13) -0.0065(14)
C31 0.0426(17) 0.029(2) 0.0369(15) 0.0066(12) 0.0050(13) -0.0018(14)
C32 0.0466(19) 0.033(2) 0.0470(17) 0.0113(14) 0.0107(15) -0.0063(15)
C33 0.0298(15) 0.041(2) 0.062(2) -0.0085(16) 0.0139(14) -0.0061(15)
C34 0.031(4) 0.025(5) 0.031(4) 0.007(3) 0.002(3) 0.002(3)
C35 0.039(4) 0.022(4) 0.020(3) 0.005(2) 0.008(3) 0.002(3)
C36 0.0319(17) 0.070(3) 0.0466(18) -0.0166(17) 0.0078(14) -0.0019(16)
C37 0.0357(16) 0.038(2) 0.0322(14) -0.0004(12) 0.0079(12) -0.0036(14)
C38 0.0412(18) 0.059(3) 0.0344(16) 0.0047(15) 0.0120(14) -0.0128(17)
C39 0.052(2) 0.066(3) 0.0318(16) 0.0088(15) 0.0098(15) -0.0061(19)
C40 0.0387(16) 0.0258(19) 0.0442(16) -0.0009(13) 0.0169(13) -0.0034(14)
C41 0.0368(16) 0.0234(18) 0.0394(15) -0.0025(12) 0.0154(12) 0.0008(13)
C42 0.040(2) 0.019(2) 0.0267(19) 0.000 0.0082(17) 0.000
C43 0.035(2) 0.023(2) 0.031(2) 0.000 0.0116(17) 0.000
C44 0.0428(17) 0.0236(18) 0.0394(15) 0.0010(12) 0.0219(13) -0.0011(13)
C45 0.0400(16) 0.0256(18) 0.0387(15) -0.0023(12) 0.0198(13) 0.0015(13)
C14' 0.043(3) 0.027(4) 0.040(3) 0.004(3) 0.025(3) 0.006(3)
C15' 0.030(3) 0.033(4) 0.037(4) -0.004(3) 0.015(3) 0.007(3)
C34' 0.045(4) 0.087(9) 0.065(6) -0.023(5) 0.016(4) -0.022(5)
C35' 0.048(4) 0.097(9) 0.067(5) -0.037(5) 0.018(4) -0.033(5)
Co1 0.0276(3) 0.0247(3) 0.0286(2) -0.0002(2) 0.0094(2) -0.0007(2)
Co2 0.02916(19) 0.0270(2) 0.02062(16) -0.00052(15) 0.01008(14) -0.00254(17)
Co3 0.0268(3) 0.0235(3) 0.0275(2) 0.000 0.0090(2) 0.000
N1 0.0437(14) 0.0284(16) 0.0323(12) 0.0015(11) 0.0085(11) -0.0002(12)
N2 0.0370(14) 0.0329(17) 0.0328(12) 0.0029(11) 0.0107(11) -0.0020(12)
N3 0.0387(14) 0.0341(17) 0.0346(13) -0.0013(11) 0.0153(11) 0.0009(12)
N4 0.0371(14) 0.0267(16) 0.0374(12) 0.0020(10) 0.0148(11) 0.0021(11)
N5 0.0355(13) 0.0236(15) 0.0383(12) 0.0011(11) 0.0135(11) -0.0006(11)
N6 0.0372(13) 0.0315(17) 0.0355(12) -0.0029(10) 0.0141(10) -0.0013(11)
N7 0.0377(14) 0.055(2) 0.0348(12) 0.0070(13) 0.0182(11) 0.0032(14)
N8 0.0318(13) 0.0296(16) 0.0350(12) -0.0002(10) 0.0090(10) -0.0048(11)
N9 0.0305(12) 0.0308(15) 0.0278(11) -0.0039(9) 0.0115(10) -0.0046(11)
N10 0.0323(12) 0.0326(15) 0.0212(10) -0.0008(10) 0.0106(9) -0.0038(11)
N11 0.0448(14) 0.0304(15) 0.0204(10) 0.0000(10) 0.0136(9) 0.0002(12)
N12 0.0336(13) 0.0292(15) 0.0268(11) 0.0027(10) 0.0101(10) -0.0024(11)
N13 0.0314(13) 0.0293(16) 0.0396(13) -0.0025(10) 0.0113(11) -0.0036(11)
N14 0.0327(12) 0.0464(18) 0.0300(11) -0.0077(12) 0.0075(10) -0.0021(13)
N15 0.0321(12) 0.0354(17) 0.0309(11) -0.0015(10) 0.0100(10) -0.0012(11)
N16 0.0362(19) 0.021(2) 0.0377(18) 0.000 0.0112(15) 0.000
N17 0.0326(18) 0.017(2) 0.0335(17) 0.000 0.0093(14) 0.000
S1 0.0465(6) 0.1357(13) 0.0579(6) 0.0161(7) -0.0083(5) 0.0046(7)
S2 0.0488(6) 0.0513(8) 0.1281(11) -0.0002(7) -0.0182(6) 0.0112(5)
S3 0.0511(6) 0.0492(8) 0.1424(11) 0.0136(7) 0.0474(6) 0.0140(5)
S4 0.0354(5) 0.1141(11) 0.0646(6) -0.0011(6) 0.0245(4) 0.0024(6)

loop_
_atom_type_symbol
_atom_type_description
_atom_type_scat_dispersion_real
_atom_type_scat_dispersion_imag
_atom_type_scat_source
C C 0.0033 0.0016 'International Tables Vol C Tables 4.2.6.8 and 6.1.1.4'
H H 0.0000 0.0000 'International Tables Vol C Tables 4.2.6.8 and 6.1.1.4'
N N 0.0061 0.0033 'International Tables Vol C Tables 4.2.6.8 and 6.1.1.4'
Co Co 0.3494 0.9721 'International Tables Vol C Tables 4.2.6.8 and 6.1.1.4'
S S 0.1246 0.1234 'International Tables Vol C Tables 4.2.6.8 and 6.1.1.4'

loop_
_geom_angle_atom_site_label_1
_geom_angle_atom_site_label_2
_geom_angle_atom_site_label_3
_geom_angle
_geom_angle_site_symmetry_1
_geom_angle_site_symmetry_3
_geom_angle_publ_flag
N1 C1 S1 179.0(3) . . ?
N2 C2 S2 178.9(3) . . ?
N3 C3 S3 178.8(3) . . ?
N4 C4 S4 178.6(2) . . ?
N5 C5 C6 124.5(3) . . ?
N5 C5 H5 117.8 . . ?
C6 C5 H5 117.8 . . ?
C5 C6 C7 120.0(3) . . ?
C5 C6 H6 120.0 . . ?
C7 C6 H6 120.0 . . ?
C8 C7 C6 115.7(3) . . ?
C8 C7 C7 121.8(3) . 5_556 ?
C6 C7 C7 122.5(3) . 5_556 ?
C9 C8 C7 120.4(3) . . ?
C9 C8 H8 119.8 . . ?
C7 C8 H8 119.8 . . ?
N5 C9 C8 124.2(3) . . ?
N5 C9 H9 117.9 . . ?
C8 C9 H9 117.9 . . ?
N6 C10 N7 111.7(3) . . ?
N6 C10 H10 124.2 . . ?
N7 C10 H10 124.2 . . ?
C12 C11 N6 109.6(3) . . ?
C12 C11 H11 125.2 . . ?
N6 C11 H11 125.2 . . ?
C11 C12 N7 106.6(3) . . ?
C11 C12 H12 126.7 . . ?
N7 C12 H12 126.7 . . ?
N7 C13 C14' 110.5(3) . . ?
N7 C13 C14 111.9(4) . . ?
C14' C13 C14 39.5(5) . . ?
N7 C13 H13A 109.2 . . ?
C14' C13 H13A 73.2 . . ?
C14 C13 H13A 109.3 . . ?
N7 C13 H13B 109.2 . . ?
C14' C13 H13B 137.1 . . ?
C14 C13 H13B 109.2 . . ?
H13A C13 H13B 107.9 . . ?
C15 C14 C13 116.4(11) . . ?
C15 C14 H14A 108.3 . . ?
C13 C14 H14A 108.2 . . ?
C15 C14 H14B 108.1 . . ?
C13 C14 H14B 108.1 . . ?
H14A C14 H14B 107.3 . . ?
C14 C15 C16 118.6(11) . . ?
C14 C15 H15A 107.6 . . ?
C16 C15 H15A 107.6 . . ?
C14 C15 H15B 107.8 . . ?
C16 C15 H15B 107.7 . . ?
H15A C15 H15B 107.1 . . ?
C15 C16 N8 112.2(5) . . ?
C15 C16 C15' 27.0(5) . . ?
N8 C16 C15' 110.3(4) . . ?
C15 C16 H16A 109.2 . . ?
N8 C16 H16A 109.2 . . ?
C15' C16 H16A 85.4 . . ?
C15 C16 H16B 109.1 . . ?
N8 C16 H16B 109.2 . . ?
C15' C16 H16B 130.8 . . ?
H16A C16 H16B 107.9 . . ?
N9 C17 N8 112.0(3) . . ?
N9 C17 H17 124.0 . . ?
N8 C17 H17 124.0 . . ?
C19 C18 N9 110.0(3) . . ?
C19 C18 H18 125.0 . . ?
N9 C18 H18 125.0 . . ?
C18 C19 N8 106.7(3) . . ?
C18 C19 H19 126.7 . . ?
N8 C19 H19 126.7 . . ?
N10 C20 C21 123.0(3) . . ?
N10 C20 H20 118.5 . . ?
C21 C20 H20 118.5 . . ?
C22 C21 C20 119.4(3) . . ?
C22 C21 H21 120.3 . . ?
C20 C21 H21 120.3 . . ?
C23 C22 C21 117.5(2) . . ?
C23 C22 C25 121.3(2) . . ?
C21 C22 C25 121.2(3) . . ?
C22 C23 C24 119.7(3) . . ?
C22 C23 H23 120.1 . . ?
C24 C23 H23 120.1 . . ?
N10 C24 C23 123.2(3) . . ?
N10 C24 H24 118.4 . . ?
C23 C24 H24 118.4 . . ?
C29 C25 C26 117.6(2) . . ?
C29 C25 C22 121.5(3) . . ?
C26 C25 C22 120.9(3) . . ?
C25 C26 C27 118.9(3) . . ?
C25 C26 H26 120.5 . . ?
C27 C26 H26 120.5 . . ?
N11 C27 C26 123.9(3) . . ?
N11 C27 H27 118.0 . . ?
C26 C27 H27 118.0 . . ?
N11 C28 C29 123.6(3) . . ?
N11 C28 H28 118.2 . . ?
C29 C28 H28 118.2 . . ?
C25 C29 C28 119.4(3) . . ?
C25 C29 H29 120.3 . . ?
C28 C29 H29 120.3 . . ?
N12 C30 N13 112.1(3) . . ?
N12 C30 H30 124.0 . . ?
N13 C30 H30 123.9 . . ?
C32 C31 N12 110.0(3) . . ?
C32 C31 H31 125.0 . . ?
N12 C31 H31 125.0 . . ?
C31 C32 N13 106.5(3) . . ?
C31 C32 H32 126.8 . . ?
N13 C32 H32 126.8 . . ?
N13 C33 C34' 111.9(4) . . ?
N13 C33 C34 110.9(4) . . ?
C34' C33 C34 30.4(4) . . ?
N13 C33 H33A 109.5 . . ?
C34' C33 H33A 81.3 . . ?
C34 C33 H33A 109.5 . . ?
N13 C33 H33B 109.5 . . ?
C34' C33 H33B 131.3 . . ?
C34 C33 H33B 109.5 . . ?
H33A C33 H33B 108.0 . . ?
C33 C34 C35 110.3(6) . . ?
C33 C34 H34A 109.6 . . ?
C35 C34 H34A 109.6 . . ?
C33 C34 H34B 109.6 . . ?
C35 C34 H34B 109.6 . . ?
H34A C34 H34B 108.1 . . ?
C36 C35 C34 108.0(6) . . ?
C36 C35 H35A 110.1 . . ?
C34 C35 H35A 110.1 . . ?
C36 C35 H35B 110.1 . . ?
C34 C35 H35B 110.1 . . ?
H35A C35 H35B 108.4 . . ?
N14 C36 C35 112.2(4) . . ?
N14 C36 C35' 111.6(4) . . ?
C35 C36 C35' 37.1(4) . . ?
N14 C36 H36A 109.2 . . ?
C35 C36 H36A 109.2 . . ?
C35' C36 H36A 135.3 . . ?
N14 C36 H36B 109.2 . . ?
C35 C36 H36B 109.2 . . ?
C35' C36 H36B 75.1 . . ?
H36A C36 H36B 107.9 . . ?
N15 C37 N14 111.9(3) . . ?
N15 C37 H37 124.0 . . ?
N14 C37 H37 124.0 . . ?
C39 C38 N15 109.9(3) . . ?
C39 C38 H38 125.0 . . ?
N15 C38 H38 125.0 . . ?
C38 C39 N14 106.9(3) . . ?
C38 C39 H39 126.6 . . ?
N14 C39 H39 126.6 . . ?
N16 C40 C41 123.7(3) . . ?
N16 C40 H40 118.1 . . ?
C41 C40 H40 118.1 . . ?
C40 C41 C42 120.1(3) . . ?
C40 C41 H41 119.9 . . ?
C42 C41 H41 119.9 . . ?
C41 C42 C41 116.4(4) 2_656 . ?
C41 C42 C43 121.8(2) 2_656 . ?
C41 C42 C43 121.8(2) . . ?
C44 C43 C44 115.8(4) . 2_656 ?
C44 C43 C42 122.1(2) . . ?
C44 C43 C42 122.1(2) 2_656 . ?
C45 C44 C43 120.2(3) . . ?
C45 C44 H44 119.9 . . ?
C43 C44 H44 119.9 . . ?
N17 C45 C44 124.1(3) . . ?
N17 C45 H45 118.0 . . ?
C44 C45 H45 118.0 . . ?
C13 C14' C15' 107.8(5) . . ?
C13 C14' H14C 110.1 . . ?
C15' C14' H14C 110.1 . . ?
C13 C14' H14D 110.2 . . ?
C15' C14' H14D 110.2 . . ?
H14C C14' H14D 108.5 . . ?
C14' C15' C16 109.7(5) . . ?
C14' C15' H15C 109.7 . . ?
C16 C15' H15C 109.7 . . ?
C14' C15' H15D 109.8 . . ?
C16 C15' H15D 109.7 . . ?
H15C C15' H15D 108.2 . . ?
C35' C34' C33 116.1(9) . . ?
C35' C34' H34C 108.3 . . ?
C33 C34' H34C 108.3 . . ?
C35' C34' H34D 108.2 . . ?
C33 C34' H34D 108.2 . . ?
H34C C34' H34D 107.4 . . ?
C34' C35' C36 115.9(9) . . ?
C34' C35' H35C 108.2 . . ?
C36 C35' H35C 108.3 . . ?
C34' C35' H35D 108.3 . . ?
C36 C35' H35D 108.3 . . ?
H35C C35' H35D 107.4 . . ?
N1 Co1 N1 180.000(1) . 5_566 ?
N1 Co1 N6 91.39(9) . . ?
N1 Co1 N6 88.61(9) 5_566 . ?
N1 Co1 N6 88.61(9) . 5_566 ?
N1 Co1 N6 91.39(9) 5_566 5_566 ?
N6 Co1 N6 180.00(7) . 5_566 ?
N1 Co1 N5 92.23(9) . 5_566 ?
N1 Co1 N5 87.77(9) 5_566 5_566 ?
N6 Co1 N5 92.04(9) . 5_566 ?
N6 Co1 N5 87.96(9) 5_566 5_566 ?
N1 Co1 N5 87.77(9) . . ?
N1 Co1 N5 92.23(9) 5_566 . ?
N6 Co1 N5 87.96(9) . . ?
N6 Co1 N5 92.04(9) 5_566 . ?
N5 Co1 N5 180.0 5_566 . ?
N12 Co2 N9 171.28(8) . . ?
N12 Co2 N3 90.35(10) . . ?
N9 Co2 N3 90.03(10) . . ?
N12 Co2 N2 89.63(10) . . ?
N9 Co2 N2 90.82(10) . . ?
N3 Co2 N2 174.50(9) . . ?
N12 Co2 N10 85.01(9) . . ?
N9 Co2 N10 86.27(9) . . ?
N3 Co2 N10 92.84(9) . . ?
N2 Co2 N10 92.64(9) . . ?
N12 Co2 N11 93.66(9) . 6_576 ?
N9 Co2 N11 95.06(9) . 6_576 ?
N3 Co2 N11 87.42(9) . 6_576 ?
N2 Co2 N11 87.09(9) . 6_576 ?
N10 Co2 N11 178.64(9) . 6_576 ?
N4 Co3 N4 176.86(14) . 2_656 ?
N4 Co3 N15 88.35(9) . . ?
N4 Co3 N15 91.59(9) 2_656 . ?
N4 Co3 N15 91.59(9) . 2_656 ?
N4 Co3 N15 88.35(9) 2_656 2_656 ?
N15 Co3 N15 177.79(14) . 2_656 ?
N4 Co3 N16 91.57(7) . . ?
N4 Co3 N16 91.57(7) 2_656 . ?
N15 Co3 N16 91.11(7) . . ?
N15 Co3 N16 91.11(7) 2_656 . ?
N4 Co3 N17 88.43(7) . 1_565 ?
N4 Co3 N17 88.43(7) 2_656 1_565 ?
N15 Co3 N17 88.89(7) . 1_565 ?
N15 Co3 N17 88.89(7) 2_656 1_565 ?
N16 Co3 N17 180.000(2) . 1_565 ?
C1 N1 Co1 169.5(2) . . ?
C2 N2 Co2 167.5(3) . . ?
C3 N3 Co2 171.3(3) . . ?
C4 N4 Co3 165.8(2) . . ?
C5 N5 C9 115.3(3) . . ?
C5 N5 Co1 125.2(2) . . ?
C9 N5 Co1 119.01(19) . . ?
C10 N6 C11 105.1(3) . . ?
C10 N6 Co1 128.6(2) . . ?
C11 N6 Co1 126.2(2) . . ?
C10 N7 C12 107.0(3) . . ?
C10 N7 C13 126.3(3) . . ?
C12 N7 C13 126.7(3) . . ?
C17 N8 C19 106.6(2) . . ?
C17 N8 C16 127.3(3) . . ?
C19 N8 C16 126.0(3) . . ?
C17 N9 C18 104.6(3) . . ?
C17 N9 Co2 130.6(2) . . ?
C18 N9 Co2 124.0(2) . . ?
C24 N10 C20 117.1(2) . . ?
C24 N10 Co2 121.70(18) . . ?
C20 N10 Co2 121.18(17) . . ?
C27 N11 C28 116.6(2) . . ?
C27 N11 Co2 121.24(19) . 6_575 ?
C28 N11 Co2 122.18(19) . 6_575 ?
C30 N12 C31 104.8(3) . . ?
C30 N12 Co2 130.1(2) . . ?
C31 N12 Co2 124.32(19) . . ?
C30 N13 C32 106.6(2) . . ?
C30 N13 C33 126.4(3) . . ?
C32 N13 C33 126.7(3) . . ?
C37 N14 C39 106.4(2) . . ?
C37 N14 C36 128.3(3) . . ?
C39 N14 C36 125.3(3) . . ?
C37 N15 C38 104.8(2) . . ?
C37 N15 Co3 131.0(2) . . ?
C38 N15 Co3 124.1(2) . . ?
C40 N16 C40 116.0(4) 2_656 . ?
C40 N16 Co3 122.02(19) 2_656 . ?
C40 N16 Co3 122.02(19) . . ?
C45 N17 C45 115.7(4) . 2_656 ?
C45 N17 Co3 122.17(18) . 1_545 ?
C45 N17 Co3 122.17(18) 2_656 1_545 ?

loop_
_geom_bond_atom_site_label_1
_geom_bond_atom_site_label_2
_geom_bond_distance
_geom_bond_site_symmetry_2
_geom_bond_publ_flag
C1 N1 1.152(4) . ?
C1 S1 1.615(3) . ?
C2 N2 1.139(4) . ?
C2 S2 1.632(3) . ?
C3 N3 1.144(4) . ?
C3 S3 1.632(3) . ?
C4 N4 1.155(4) . ?
C4 S4 1.620(3) . ?
C5 N5 1.337(4) . ?
C5 C6 1.381(5) . ?
C5 H5 0.9300 . ?
C6 C7 1.393(4) . ?
C6 H6 0.9300 . ?
C7 C8 1.386(4) . ?
C7 C7 1.487(6) 5_556 ?
C8 C9 1.381(4) . ?
C8 H8 0.9300 . ?
C9 N5 1.339(4) . ?
C9 H9 0.9300 . ?
C10 N6 1.319(4) . ?
C10 N7 1.342(4) . ?
C10 H10 0.9300 . ?
C11 C12 1.352(5) . ?
C11 N6 1.374(4) . ?
C11 H11 0.9300 . ?
C12 N7 1.359(4) . ?
C12 H12 0.9300 . ?
C13 N7 1.466(4) . ?
C13 C14' 1.536(6) . ?
C13 C14 1.605(12) . ?
C13 H13A 0.9700 . ?
C13 H13B 0.9700 . ?
C14 C15 1.403(16) . ?
C14 H14A 0.9700 . ?
C14 H14B 0.9700 . ?
C15 C16 1.448(12) . ?
C15 H15A 0.9700 . ?
C15 H15B 0.9700 . ?
C16 N8 1.468(4) . ?
C16 C15' 1.580(8) . ?
C16 H16A 0.9700 . ?
C16 H16B 0.9700 . ?
C17 N9 1.314(4) . ?
C17 N8 1.337(4) . ?
C17 H17 0.9300 . ?
C18 C19 1.341(4) . ?
C18 N9 1.366(4) . ?
C18 H18 0.9300 . ?
C19 N8 1.354(4) . ?
C19 H19 0.9300 . ?
C20 N10 1.341(4) . ?
C20 C21 1.392(4) . ?
C20 H20 0.9300 . ?
C21 C22 1.390(4) . ?
C21 H21 0.9300 . ?
C22 C23 1.378(4) . ?
C22 C25 1.490(3) . ?
C23 C24 1.388(4) . ?
C23 H23 0.9300 . ?
C24 N10 1.339(4) . ?
C24 H24 0.9300 . ?
C25 C29 1.382(4) . ?
C25 C26 1.384(4) . ?
C26 C27 1.393(4) . ?
C26 H26 0.9300 . ?
C27 N11 1.330(4) . ?
C27 H27 0.9300 . ?
C28 N11 1.335(4) . ?
C28 C29 1.387(4) . ?
C28 H28 0.9300 . ?
C29 H29 0.9300 . ?
C30 N12 1.317(4) . ?
C30 N13 1.327(4) . ?
C30 H30 0.9300 . ?
C31 C32 1.340(4) . ?
C31 N12 1.362(4) . ?
C31 H31 0.9300 . ?
C32 N13 1.364(4) . ?
C32 H32 0.9300 . ?
C33 N13 1.462(4) . ?
C33 C34' 1.484(10) . ?
C33 C34 1.564(9) . ?
C33 H33A 0.9700 . ?
C33 H33B 0.9700 . ?
C34 C35 1.579(11) . ?
C34 H34A 0.9700 . ?
C34 H34B 0.9700 . ?
C35 C36 1.511(7) . ?
C35 H35A 0.9700 . ?
C35 H35B 0.9700 . ?
C36 N14 1.457(4) . ?
C36 C35' 1.599(10) . ?
C36 H36A 0.9700 . ?
C36 H36B 0.9700 . ?
C37 N15 1.318(4) . ?
C37 N14 1.345(4) . ?
C37 H37 0.9300 . ?
C38 C39 1.347(4) . ?
C38 N15 1.365(4) . ?
C38 H38 0.9300 . ?
C39 N14 1.355(4) . ?
C39 H39 0.9300 . ?
C40 N16 1.348(4) . ?
C40 C41 1.373(4) . ?
C40 H40 0.9300 . ?
C41 C42 1.393(4) . ?
C41 H41 0.9300 . ?
C42 C41 1.393(4) 2_656 ?
C42 C43 1.484(6) . ?
C43 C44 1.394(4) . ?
C43 C44 1.394(4) 2_656 ?
C44 C45 1.376(4) . ?
C44 H44 0.9300 . ?
C45 N17 1.340(3) . ?
C45 H45 0.9300 . ?
C14' C15' 1.553(10) . ?
C14' H14C 0.9700 . ?
C14' H14D 0.9700 . ?
C15' H15C 0.9700 . ?
C15' H15D 0.9700 . ?
C34' C35' 1.380(13) . ?
C34' H34C 0.9700 . ?
C34' H34D 0.9700 . ?
C35' H35C 0.9700 . ?
C35' H35D 0.9700 . ?
Co1 N1 2.086(2) . ?
Co1 N1 2.086(2) 5_566 ?
Co1 N6 2.122(3) . ?
Co1 N6 2.122(2) 5_566 ?
Co1 N5 2.296(3) 5_566 ?
Co1 N5 2.296(3) . ?
Co2 N12 2.107(2) . ?
Co2 N9 2.113(2) . ?
Co2 N3 2.120(3) . ?
Co2 N2 2.125(3) . ?
Co2 N10 2.230(2) . ?
Co2 N11 2.232(2) 6_576 ?
Co3 N4 2.085(3) . ?
Co3 N4 2.085(3) 2_656 ?
Co3 N15 2.152(2) . ?
Co3 N15 2.152(2) 2_656 ?
Co3 N16 2.247(4) . ?
Co3 N17 2.344(3) 1_565 ?
N11 Co2 2.232(2) 6_575 ?
N16 C40 1.348(4) 2_656 ?
N17 C45 1.340(3) 2_656 ?
N17 Co3 2.344(3) 1_545 ?

loop_
_geom_torsion_atom_site_label_1
_geom_torsion_atom_site_label_2
_geom_torsion_atom_site_label_3
_geom_torsion_atom_site_label_4
_geom_torsion
_geom_torsion_site_symmetry_1
_geom_torsion_site_symmetry_2
_geom_torsion_site_symmetry_3
_geom_torsion_site_symmetry_4
_geom_torsion_publ_flag
N5 C5 C6 C7 -1.4(6) . . . . ?
C5 C6 C7 C8 1.3(5) . . . . ?
C5 C6 C7 C7 179.4(4) . . . 5_556 ?
C6 C7 C8 C9 -0.3(5) . . . . ?
C7 C7 C8 C9 -178.4(3) 5_556 . . . ?
C7 C8 C9 N5 -0.8(5) . . . . ?
N6 C11 C12 N7 0.2(4) . . . . ?
N7 C13 C14 C15 -59.4(13) . . . . ?
C14' C13 C14 C15 36.6(10) . . . . ?
C13 C14 C15 C16 -170.7(8) . . . . ?
C14 C15 C16 N8 49.0(15) . . . . ?
C14 C15 C16 C15' -42.5(12) . . . . ?
N9 C18 C19 N8 -0.9(4) . . . . ?
N10 C20 C21 C22 1.8(5) . . . . ?
C20 C21 C22 C23 -0.2(4) . . . . ?
C20 C21 C22 C25 179.7(3) . . . . ?
C21 C22 C23 C24 -1.6(5) . . . . ?
C25 C22 C23 C24 178.5(3) . . . . ?
C22 C23 C24 N10 2.0(5) . . . . ?
C23 C22 C25 C29 -137.3(3) . . . . ?
C21 C22 C25 C29 42.8(4) . . . . ?
C23 C22 C25 C26 42.2(4) . . . . ?
C21 C22 C25 C26 -137.7(3) . . . . ?
C29 C25 C26 C27 0.3(5) . . . . ?
C22 C25 C26 C27 -179.2(3) . . . . ?
C25 C26 C27 N11 0.6(5) . . . . ?
C26 C25 C29 C28 -1.1(5) . . . . ?
C22 C25 C29 C28 178.4(3) . . . . ?
N11 C28 C29 C25 1.1(5) . . . . ?
N12 C31 C32 N13 -0.1(4) . . . . ?
N13 C33 C34 C35 -62.6(8) . . . . ?
C34' C33 C34 C35 35.3(8) . . . . ?
C33 C34 C35 C36 176.8(5) . . . . ?
C34 C35 C36 N14 67.0(7) . . . . ?
C34 C35 C36 C35' -29.9(6) . . . . ?
N15 C38 C39 N14 -0.5(4) . . . . ?
N16 C40 C41 C42 0.4(4) . . . . ?
C40 C41 C42 C41 -0.18(19) . . . 2_656 ?
C40 C41 C42 C43 179.82(19) . . . . ?
C41 C42 C43 C44 150.04(19) 2_656 . . . ?
C41 C42 C43 C44 -29.96(19) . . . . ?
C41 C42 C43 C44 -29.96(19) 2_656 . . 2_656 ?
C41 C42 C43 C44 150.04(19) . . . 2_656 ?
C44 C43 C44 C45 -0.7(2) 2_656 . . . ?
C42 C43 C44 C45 179.3(2) . . . . ?
C43 C44 C45 N17 1.4(4) . . . . ?
N7 C13 C14' C15' 69.1(6) . . . . ?
C14 C13 C14' C15' -31.0(6) . . . . ?
C13 C14' C15' C16 172.3(4) . . . . ?
C15 C16 C15' C14' 34.9(12) . . . . ?
N8 C16 C15' C14' -64.3(7) . . . . ?
N13 C33 C34' C35' 55.0(12) . . . . ?
C34 C33 C34' C35' -39.4(10) . . . . ?
C33 C34' C35' C36 -174.8(6) . . . . ?
N14 C36 C35' C34' -58.7(11) . . . . ?
C35 C36 C35' C34' 40.0(8) . . . . ?
S1 C1 N1 Co1 177(100) . . . . ?
N1 Co1 N1 C1 156(100) 5_566 . . . ?
N6 Co1 N1 C1 179(100) . . . . ?
N6 Co1 N1 C1 -0.8(14) 5_566 . . . ?
N5 Co1 N1 C1 -88.7(14) 5_566 . . . ?
N5 Co1 N1 C1 91.3(14) . . . . ?
S2 C2 N2 Co2 162(100) . . . . ?
N12 Co2 N2 C2 26.4(11) . . . . ?
N9 Co2 N2 C2 -162.3(11) . . . . ?
N3 Co2 N2 C2 -63.4(17) . . . . ?
N10 Co2 N2 C2 111.4(11) . . . . ?
N11 Co2 N2 C2 -67.3(11) 6_576 . . . ?
S3 C3 N3 Co2 -179(100) . . . . ?
N12 Co2 N3 C3 -165.1(16) . . . . ?
N9 Co2 N3 C3 23.6(16) . . . . ?
N2 Co2 N3 C3 -75(2) . . . . ?
N10 Co2 N3 C3 109.9(16) . . . . ?
N11 Co2 N3 C3 -71.4(16) 6_576 . . . ?
S4 C4 N4 Co3 175(100) . . . . ?
N4 Co3 N4 C4 100.4(10) 2_656 . . . ?
N15 Co3 N4 C4 11.4(10) . . . . ?
N15 Co3 N4 C4 -170.8(10) 2_656 . . . ?
N16 Co3 N4 C4 -79.6(10) . . . . ?
N17 Co3 N4 C4 100.4(10) 1_565 . . . ?
C6 C5 N5 C9 0.3(5) . . . . ?
C6 C5 N5 Co1 172.1(3) . . . . ?
C8 C9 N5 C5 0.8(5) . . . . ?
C8 C9 N5 Co1 -171.6(2) . . . . ?
N1 Co1 N5 C5 0.8(3) . . . . ?
N1 Co1 N5 C5 -179.2(3) 5_566 . . . ?
N6 Co1 N5 C5 -90.7(3) . . . . ?
N6 Co1 N5 C5 89.3(3) 5_566 . . . ?
N5 Co1 N5 C5 -153(100) 5_566 . . . ?
N1 Co1 N5 C9 172.3(2) . . . . ?
N1 Co1 N5 C9 -7.7(2) 5_566 . . . ?
N6 Co1 N5 C9 80.8(2) . . . . ?
N6 Co1 N5 C9 -99.2(2) 5_566 . . . ?
N5 Co1 N5 C9 18(100) 5_566 . . . ?
N7 C10 N6 C11 -0.2(4) . . . . ?
N7 C10 N6 Co1 175.8(2) . . . . ?
C12 C11 N6 C10 0.0(4) . . . . ?
C12 C11 N6 Co1 -176.1(2) . . . . ?
N1 Co1 N6 C10 138.8(3) . . . . ?
N1 Co1 N6 C10 -41.2(3) 5_566 . . . ?
N6 Co1 N6 C10 -53(100) 5_566 . . . ?
N5 Co1 N6 C10 46.5(3) 5_566 . . . ?
N5 Co1 N6 C10 -133.5(3) . . . . ?
N1 Co1 N6 C11 -45.9(3) . . . . ?
N1 Co1 N6 C11 134.1(3) 5_566 . . . ?
N6 Co1 N6 C11 122(100) 5_566 . . . ?
N5 Co1 N6 C11 -138.2(3) 5_566 . . . ?
N5 Co1 N6 C11 41.8(3) . . . . ?
N6 C10 N7 C12 0.3(4) . . . . ?
N6 C10 N7 C13 179.8(3) . . . . ?
C11 C12 N7 C10 -0.3(4) . . . . ?
C11 C12 N7 C13 -179.8(3) . . . . ?
C14' C13 N7 C10 -121.2(4) . . . . ?
C14 C13 N7 C10 -78.7(7) . . . . ?
C14' C13 N7 C12 58.2(5) . . . . ?
C14 C13 N7 C12 100.8(7) . . . . ?
N9 C17 N8 C19 -1.3(3) . . . . ?
N9 C17 N8 C16 174.2(3) . . . . ?
C18 C19 N8 C17 1.3(4) . . . . ?
C18 C19 N8 C16 -174.3(3) . . . . ?
C15 C16 N8 C17 -108.9(7) . . . . ?
C15' C16 N8 C17 -79.9(5) . . . . ?
C15 C16 N8 C19 65.7(7) . . . . ?
C15' C16 N8 C19 94.7(4) . . . . ?
N8 C17 N9 C18 0.7(3) . . . . ?
N8 C17 N9 Co2 170.35(18) . . . . ?
C19 C18 N9 C17 0.1(4) . . . . ?
C19 C18 N9 Co2 -170.4(2) . . . . ?
N12 Co2 N9 C17 -114.4(6) . . . . ?
N3 Co2 N9 C17 -21.9(3) . . . . ?
N2 Co2 N9 C17 152.7(3) . . . . ?
N10 Co2 N9 C17 -114.7(3) . . . . ?
N11 Co2 N9 C17 65.5(3) 6_576 . . . ?
N12 Co2 N9 C18 53.5(7) . . . . ?
N3 Co2 N9 C18 146.0(2) . . . . ?
N2 Co2 N9 C18 -39.4(2) . . . . ?
N10 Co2 N9 C18 53.2(2) . . . . ?
N11 Co2 N9 C18 -126.6(2) 6_576 . . . ?
C23 C24 N10 C20 -0.5(4) . . . . ?
C23 C24 N10 Co2 178.0(2) . . . . ?
C21 C20 N10 C24 -1.4(5) . . . . ?
C21 C20 N10 Co2 -179.9(2) . . . . ?
N12 Co2 N10 C24 -107.3(2) . . . . ?
N9 Co2 N10 C24 72.7(2) . . . . ?
N3 Co2 N10 C24 -17.2(2) . . . . ?
N2 Co2 N10 C24 163.4(2) . . . . ?
N11 Co2 N10 C24 -118(4) 6_576 . . . ?
N12 Co2 N10 C20 71.2(2) . . . . ?
N9 Co2 N10 C20 -108.9(2) . . . . ?
N3 Co2 N10 C20 161.3(2) . . . . ?
N2 Co2 N10 C20 -18.2(2) . . . . ?
N11 Co2 N10 C20 60(4) 6_576 . . . ?
C26 C27 N11 C28 -0.7(5) . . . . ?
C26 C27 N11 Co2 179.3(2) . . . 6_575 ?
C29 C28 N11 C27 -0.1(5) . . . . ?
C29 C28 N11 Co2 179.8(2) . . . 6_575 ?
N13 C30 N12 C31 0.3(4) . . . . ?
N13 C30 N12 Co2 170.72(19) . . . . ?
C32 C31 N12 C30 -0.1(4) . . . . ?
C32 C31 N12 Co2 -171.3(2) . . . . ?
N9 Co2 N12 C30 -116.9(6) . . . . ?
N3 Co2 N12 C30 150.6(3) . . . . ?
N2 Co2 N12 C30 -23.9(3) . . . . ?
N10 Co2 N12 C30 -116.5(3) . . . . ?
N11 Co2 N12 C30 63.2(3) 6_576 . . . ?
N9 Co2 N12 C31 51.9(7) . . . . ?
N3 Co2 N12 C31 -40.6(2) . . . . ?
N2 Co2 N12 C31 144.9(2) . . . . ?
N10 Co2 N12 C31 52.3(2) . . . . ?
N11 Co2 N12 C31 -128.0(2) 6_576 . . . ?
N12 C30 N13 C32 -0.3(4) . . . . ?
N12 C30 N13 C33 173.3(3) . . . . ?
C31 C32 N13 C30 0.2(4) . . . . ?
C31 C32 N13 C33 -173.4(3) . . . . ?
C34' C33 N13 C30 -110.4(6) . . . . ?
C34 C33 N13 C30 -77.7(5) . . . . ?
C34' C33 N13 C32 62.0(6) . . . . ?
C34 C33 N13 C32 94.7(5) . . . . ?
N15 C37 N14 C39 0.3(4) . . . . ?
N15 C37 N14 C36 178.5(3) . . . . ?
C38 C39 N14 C37 0.2(4) . . . . ?
C38 C39 N14 C36 -178.1(3) . . . . ?
C35 C36 N14 C37 -125.2(4) . . . . ?
C35' C36 N14 C37 -85.0(6) . . . . ?
C35 C36 N14 C39 52.7(6) . . . . ?
C35' C36 N14 C39 92.9(6) . . . . ?
N14 C37 N15 C38 -0.6(4) . . . . ?
N14 C37 N15 Co3 175.4(2) . . . . ?
C39 C38 N15 C37 0.7(4) . . . . ?
C39 C38 N15 Co3 -175.6(2) . . . . ?
N4 Co3 N15 C37 -37.7(3) . . . . ?
N4 Co3 N15 C37 145.4(3) 2_656 . . . ?
N15 Co3 N15 C37 -126.2(3) 2_656 . . . ?
N16 Co3 N15 C37 53.8(3) . . . . ?
N17 Co3 N15 C37 -126.2(3) 1_565 . . . ?
N4 Co3 N15 C38 137.6(3) . . . . ?
N4 Co3 N15 C38 -39.3(3) 2_656 . . . ?
N15 Co3 N15 C38 49.1(3) 2_656 . . . ?
N16 Co3 N15 C38 -130.9(3) . . . . ?
N17 Co3 N15 C38 49.1(3) 1_565 . . . ?
C41 C40 N16 C40 -0.2(2) . . . 2_656 ?
C41 C40 N16 Co3 179.8(2) . . . . ?
N4 Co3 N16 C40 11.79(15) . . . 2_656 ?
N4 Co3 N16 C40 -168.21(15) 2_656 . . 2_656 ?
N15 Co3 N16 C40 -76.59(15) . . . 2_656 ?
N15 Co3 N16 C40 103.41(15) 2_656 . . 2_656 ?
N17 Co3 N16 C40 76(100) 1_565 . . 2_656 ?
N4 Co3 N16 C40 -168.21(15) . . . . ?
N4 Co3 N16 C40 11.79(15) 2_656 . . . ?
N15 Co3 N16 C40 103.41(15) . . . . ?
N15 Co3 N16 C40 -76.59(15) 2_656 . . . ?
N17 Co3 N16 C40 -104(100) 1_565 . . . ?
C44 C45 N17 C45 -0.7(2) . . . 2_656 ?
C44 C45 N17 Co3 179.3(2) . . . 1_545 ?
